data_7212889
loop_
_publ_author_name
'Xu, Haitao'
'Juh\'asz, Gergely'
'Yoshizawa, Kazunari'
'Takahashi, Masashi'
'Kanegawa, Shinji'
'Sato, Osamu'

_publ_section_title
;
 Mixed-metal complex [Fe(bipe)(Au(CN)2)2&#x00B7;MeOH] with gold clusters:
 a novel two-dimensional polyrotaxane net clipped by aurophilic
 interaction
;
_journal_issue 12
_journal_name_full CrystEngComm
_journal_page_first 4031
_journal_paper_doi 10.1039/c0ce00376j
_journal_volume 12
_journal_year 2010
_chemical_formula_sum 'C17 H15 Au2 Fe N6 O'
_chemical_formula_weight 769.13
_chemical_name_systematic
;
?
;
_space_group_IT_number 2
_symmetry_cell_setting triclinic
_symmetry_space_group_name_Hall '-P 1'
_symmetry_space_group_name_H-M 'P -1'
_atom_sites_solution_hydrogens geom
_atom_sites_solution_primary direct
_atom_sites_solution_secondary difmap
_audit_creation_method SHELXL-97
_cell_angle_alpha 79.213(19)
_cell_angle_beta 79.168(19)
_cell_angle_gamma 74.060(18)
_cell_formula_units_Z 2
_cell_length_a 7.227(3)
_cell_length_b 10.992(4)
_cell_length_c 13.404(6)
_cell_measurement_reflns_used 3410
_cell_measurement_temperature 123(2)
_cell_measurement_theta_max 27.48
_cell_measurement_theta_min 2.50
_cell_volume 995.2(7)
_computing_structure_refinement 'SHELXL-97 (Sheldrick, 2008)'
_computing_structure_solution 'SHELXS-97 (Sheldrick, 2008)'
_diffrn_ambient_temperature 123(2)
_diffrn_measured_fraction_theta_full 0.966
_diffrn_measured_fraction_theta_max 0.966
_diffrn_measurement_device_type 'Rigaku RAXIS RAPID IP'
_diffrn_measurement_method Oscillation
_diffrn_radiation_monochromator graphite
_diffrn_radiation_source 'fine-focus sealed tube'
_diffrn_radiation_type MoK\a
_diffrn_radiation_wavelength 0.71070
_diffrn_reflns_av_R_equivalents 0.0651
_diffrn_reflns_av_sigmaI/netI 0.0549
_diffrn_reflns_limit_h_max 8
_diffrn_reflns_limit_h_min -8
_diffrn_reflns_limit_k_max 13
_diffrn_reflns_limit_k_min -12
_diffrn_reflns_limit_l_max 15
_diffrn_reflns_limit_l_min -15
_diffrn_reflns_number 6473
_diffrn_reflns_theta_full 25.05
_diffrn_reflns_theta_max 25.05
_diffrn_reflns_theta_min 3.13
_exptl_absorpt_coefficient_mu 15.443
_exptl_absorpt_correction_T_max 0.3073
_exptl_absorpt_correction_T_min 0.2053
_exptl_absorpt_correction_type empirical
_exptl_crystal_colour colorless
_exptl_crystal_density_diffrn 2.567
_exptl_crystal_density_method 'not measured'
_exptl_crystal_description block
_exptl_crystal_F_000 702
_exptl_crystal_size_max 0.15
_exptl_crystal_size_mid 0.10
_exptl_crystal_size_min 0.10
_refine_diff_density_max 2.191
_refine_diff_density_min -1.906
_refine_diff_density_rms 0.212
_refine_ls_extinction_coef 0.0013(3)
_refine_ls_extinction_expression Fc^*^=kFc[1+0.001xFc^2^\l^3^/sin(2\q)]^-1/4^
_refine_ls_extinction_method SHELXL
_refine_ls_goodness_of_fit_ref 1.104
_refine_ls_hydrogen_treatment constr
_refine_ls_matrix_type full
_refine_ls_number_parameters 249
_refine_ls_number_reflns 3410
_refine_ls_number_restraints 6
_refine_ls_restrained_S_all 1.104
_refine_ls_R_factor_all 0.0253
_refine_ls_R_factor_gt 0.0245
_refine_ls_shift/su_max 0.002
_refine_ls_shift/su_mean 0.000
_refine_ls_structure_factor_coef Fsqd
_refine_ls_weighting_details 'calc w=1/[\s^2^(Fo^2^)+(0.0276P)^2^+0.8064P] where P=(Fo^2^+2Fc^2^)/3'
_refine_ls_weighting_scheme calc
_refine_ls_wR_factor_gt 0.0624
_refine_ls_wR_factor_ref 0.0633
_reflns_number_gt 3293
_reflns_number_total 3410
_reflns_threshold_expression >2sigma(I)
_cod_data_source_file c0ce00376j.txt
_cod_data_source_block shelxs
_cod_depositor_comments
;
The following automatic conversions were performed:

'_exptl_absorpt_correction_type' value 'Empirical' changed to
'empirical' according to
/home/saulius/struct/CIF-dictionaries/cif_core.dic dictionary named
'cif_core.dic' version 2.4.2 from 2011-04-26.

Automatic conversion script
Id: cif_fix_values 1891 2012-01-12 08:04:46Z andrius 
;
_cod_original_sg_symbol_H-M P-1
_cod_database_code 7212889

loop_
_symmetry_equiv_pos_as_xyz
'x, y, z'
'-x, -y, -z'

loop_
_atom_site_label
_atom_site_type_symbol
_atom_site_fract_x
_atom_site_fract_y
_atom_site_fract_z
_atom_site_U_iso_or_equiv
_atom_site_adp_type
_atom_site_occupancy
_atom_site_symmetry_multiplicity
_atom_site_calc_flag
_atom_site_refinement_flags
N6 N 0.1394(5) 0.4542(4) 0.7449(3) 0.0106(8) Uani 1 1 d .
C16 C 0.2538(7) 0.4588(5) 0.8116(4) 0.0146(10) Uani 1 1 d .
H16 H 0.2877 0.3875 0.8603 0.018 Uiso 1 1 calc R
C14 C 0.1590(6) 0.6670(5) 0.6722(3) 0.0093(11) Uani 1 1 d U
H14 H 0.1248 0.7363 0.6217 0.011 Uiso 1 1 calc R
C15 C 0.0930(7) 0.5585(5) 0.6766(3) 0.0115(10) Uani 1 1 d .
H15 H 0.0128 0.5587 0.6299 0.014 Uiso 1 1 calc R
C13 C 0.2749(6) 0.6742(5) 0.7415(3) 0.0105(9) Uani 1 1 d .
Au1 Au 1.19913(2) 1.137702(18) 0.166483(12) 0.01060(9) Uani 1 1 d .
Au2 Au 1.5000 0.5000 0.5000 0.00859(10) Uani 1 2 d S
Au3 Au 0.5000 1.0000 0.0000 0.00877(9) Uani 1 2 d S
C3 C 0.6726(6) 0.8963(5) 0.0998(3) 0.0114(9) Uani 1 1 d .
C9 C 0.4261(6) 0.8332(5) 0.4665(3) 0.0119(9) Uani 1 1 d .
H9 H 0.2949 0.8534 0.4599 0.014 Uiso 1 1 calc R
C10 C 0.5653(7) 0.7919(5) 0.3853(4) 0.0111(10) Uani 1 1 d .
H10 H 0.5240 0.7834 0.3258 0.013 Uiso 1 1 calc R
C8 C 0.4811(6) 0.8446(4) 0.5576(3) 0.0108(9) Uani 1 1 d .
C6 C 0.8112(7) 0.7744(5) 0.4767(4) 0.0123(10) Uani 1 1 d .
H6 H 0.9433 0.7550 0.4812 0.015 Uiso 1 1 calc R
C7 C 0.6818(7) 0.8128(5) 0.5605(3) 0.0132(10) Uani 1 1 d .
H7 H 0.7275 0.8178 0.6197 0.016 Uiso 1 1 calc R
C2 C 1.3033(6) 0.5611(5) 0.4046(3) 0.0095(9) Uani 1 1 d .
C12 C 0.3423(6) 0.7906(5) 0.7448(3) 0.0124(9) Uani 1 1 d .
H12A H 0.4750 0.7628 0.7598 0.015 Uiso 1 1 calc R
H12B H 0.2629 0.8324 0.8015 0.015 Uiso 1 1 calc R
C11 C 0.3366(7) 0.8892(5) 0.6482(4) 0.0123(9) Uani 1 1 d .
H11A H 0.2069 0.9122 0.6294 0.015 Uiso 1 1 calc R
H11B H 0.3613 0.9657 0.6635 0.015 Uiso 1 1 calc R
C17 C 0.3238(7) 0.5634(5) 0.8120(4) 0.0131(10) Uani 1 1 d .
H17 H 0.4042 0.5603 0.8595 0.016 Uiso 1 1 calc R
C1 C 1.1377(7) 0.9703(5) 0.2239(3) 0.0127(10) Uani 1 1 d .
C5 C 1.2064(7) 0.7459(5) 0.0303(4) 0.0180(11) Uani 1 1 d .
H5A H 1.1196 0.7430 -0.0149 0.027 Uiso 1 1 calc R
H5B H 1.3384 0.7199 -0.0022 0.027 Uiso 1 1 calc R
H5C H 1.1809 0.8316 0.0451 0.027 Uiso 1 1 calc R
C4 C 1.2417(7) 1.3120(5) 0.1132(4) 0.0132(10) Uani 1 1 d .
Fe4 Fe 0.97587(9) 0.71241(6) 0.25483(4) 0.00760(15) Uani 1 1 d .
N3 N 0.7729(5) 0.8342(4) 0.1575(3) 0.0117(8) Uani 1 1 d .
N5 N 0.7589(5) 0.7633(4) 0.3890(3) 0.0104(8) Uani 1 1 d .
N2 N 1.1870(5) 0.6019(4) 0.3519(3) 0.0128(8) Uani 1 1 d .
N1 N 1.0911(6) 0.8773(4) 0.2520(3) 0.0141(9) Uani 1 1 d .
N4 N 1.2608(6) 1.4120(5) 0.0855(3) 0.0187(10) Uani 1 1 d .
O1 O 1.1769(4) 0.6618(3) 0.1234(2) 0.0138(7) Uani 1 1 d .

loop_
_atom_site_aniso_label
_atom_site_aniso_U_11
_atom_site_aniso_U_22
_atom_site_aniso_U_33
_atom_site_aniso_U_23
_atom_site_aniso_U_13
_atom_site_aniso_U_12
N6 0.0098(18) 0.016(2) 0.0061(18) -0.0005(17) 0.0009(15) -0.0055(16)
C16 0.018(2) 0.016(3) 0.012(2) 0.000(2) -0.0056(19) -0.007(2)
C14 0.0091(13) 0.0110(13) 0.0078(13) -0.0006(9) -0.0018(9) -0.0026(9)
C15 0.013(2) 0.013(3) 0.010(2) 0.0014(19) -0.0020(18) -0.0079(19)
C13 0.009(2) 0.015(2) 0.007(2) -0.0029(19) 0.0018(17) -0.0026(18)
Au1 0.01087(12) 0.01242(14) 0.00983(12) -0.00174(9) -0.00014(7) -0.00588(9)
Au2 0.00752(14) 0.01155(16) 0.00759(14) 0.00127(11) -0.00467(10) -0.00322(11)
Au3 0.00794(14) 0.01199(16) 0.00520(14) 0.00181(11) -0.00302(9) -0.00117(11)
C3 0.010(2) 0.016(2) 0.009(2) 0.000(2) -0.0016(18) -0.0059(19)
C9 0.008(2) 0.015(2) 0.013(2) 0.003(2) -0.0005(18) -0.0088(19)
C10 0.013(2) 0.013(2) 0.013(2) -0.003(2) -0.0032(18) -0.009(2)
C8 0.015(2) 0.005(2) 0.012(2) 0.0001(19) 0.0011(18) -0.0036(19)
C6 0.010(2) 0.015(3) 0.013(2) 0.000(2) -0.0065(18) -0.0024(19)
C7 0.015(2) 0.020(3) 0.008(2) -0.005(2) -0.0023(18) -0.008(2)
C2 0.009(2) 0.012(2) 0.008(2) 0.0035(19) -0.0030(18) -0.0043(18)
C12 0.012(2) 0.015(2) 0.010(2) -0.0019(19) 0.0002(17) -0.0047(19)
C11 0.012(2) 0.010(2) 0.014(2) -0.001(2) 0.0010(18) -0.0045(18)
C17 0.014(2) 0.017(3) 0.011(2) -0.003(2) -0.0074(18) -0.005(2)
C1 0.012(2) 0.019(3) 0.009(2) -0.002(2) -0.0003(17) -0.007(2)
C5 0.025(3) 0.018(3) 0.010(2) -0.001(2) 0.009(2) -0.012(2)
C4 0.012(2) 0.014(3) 0.015(2) -0.004(2) -0.0010(18) -0.0056(19)
Fe4 0.0073(3) 0.0105(3) 0.0052(3) 0.0009(3) -0.0025(2) -0.0028(3)
N3 0.0093(18) 0.014(2) 0.0123(18) -0.0020(17) -0.0026(16) -0.0026(16)
N5 0.0094(18) 0.011(2) 0.0112(19) 0.0004(16) -0.0016(15) -0.0039(16)
N2 0.0108(19) 0.015(2) 0.0127(19) 0.0009(17) -0.0030(16) -0.0043(17)
N1 0.0122(19) 0.014(2) 0.016(2) -0.0040(18) 0.0001(16) -0.0038(17)
N4 0.018(2) 0.021(3) 0.018(2) -0.0043(19) -0.0025(17) -0.0041(19)
O1 0.0153(16) 0.0147(18) 0.0085(15) -0.0002(14) 0.0020(13) -0.0026(14)

loop_
_atom_type_symbol
_atom_type_description
_atom_type_scat_dispersion_real
_atom_type_scat_dispersion_imag
_atom_type_scat_source
C C 0.0033 0.0016 'International Tables Vol C Tables 4.2.6.8 and 6.1.1.4'
H H 0.0000 0.0000 'International Tables Vol C Tables 4.2.6.8 and 6.1.1.4'
Au Au -2.0133 8.8022 'International Tables Vol C Tables 4.2.6.8 and 6.1.1.4'
Fe Fe 0.3463 0.8444 'International Tables Vol C Tables 4.2.6.8 and 6.1.1.4'
N N 0.0061 0.0033 'International Tables Vol C Tables 4.2.6.8 and 6.1.1.4'
O O 0.0106 0.0060 'International Tables Vol C Tables 4.2.6.8 and 6.1.1.4'

loop_
_geom_angle_atom_site_label_1
_geom_angle_atom_site_label_2
_geom_angle_atom_site_label_3
_geom_angle
_geom_angle_site_symmetry_1
_geom_angle_site_symmetry_3
C15 N6 C16 116.4(4) . .
C15 N6 Fe4 119.8(3) . 2_666
C16 N6 Fe4 123.8(3) . 2_666
N6 C16 C17 123.7(5) . .
N6 C16 H16 118.1 . .
C17 C16 H16 118.1 . .
C15 C14 C13 121.4(5) . .
C15 C14 H14 119.3 . .
C13 C14 H14 119.3 . .
N6 C15 C14 123.0(4) . .
N6 C15 H15 118.5 . .
C14 C15 H15 118.5 . .
C14 C13 C17 114.9(4) . .
C14 C13 C12 124.3(4) . .
C17 C13 C12 120.8(4) . .
C1 Au1 C4 175.90(19) . .
C1 Au1 Au3 87.78(14) . 1_655
C4 Au1 Au3 95.92(14) . 1_655
C2 Au2 C2 179.998(1) . 2_866
C3 Au3 C3 179.999(1) 2_675 .
C3 Au3 Au1 86.50(14) 2_675 1_455
C3 Au3 Au1 93.50(14) . 1_455
C3 Au3 Au1 93.50(14) 2_675 2_775
C3 Au3 Au1 86.50(14) . 2_775
Au1 Au3 Au1 180.0 1_455 2_775
N3 C3 Au3 179.0(4) . .
C10 C9 C8 120.6(4) . .
C10 C9 H9 119.7 . .
C8 C9 H9 119.7 . .
N5 C10 C9 122.8(4) . .
N5 C10 H10 118.6 . .
C9 C10 H10 118.6 . .
C9 C8 C7 115.8(4) . .
C9 C8 C11 122.9(4) . .
C7 C8 C11 121.3(4) . .
N5 C6 C7 123.9(4) . .
N5 C6 H6 118.0 . .
C7 C6 H6 118.0 . .
C6 C7 C8 120.4(4) . .
C6 C7 H7 119.8 . .
C8 C7 H7 119.8 . .
N2 C2 Au2 176.5(4) . .
C13 C12 C11 116.5(4) . .
C13 C12 H12A 108.2 . .
C11 C12 H12A 108.2 . .
C13 C12 H12B 108.2 . .
C11 C12 H12B 108.2 . .
H12A C12 H12B 107.3 . .
C8 C11 C12 114.2(4) . .
C8 C11 H11A 108.7 . .
C12 C11 H11A 108.7 . .
C8 C11 H11B 108.7 . .
C12 C11 H11B 108.7 . .
H11A C11 H11B 107.6 . .
C16 C17 C13 120.6(4) . .
C16 C17 H17 119.7 . .
C13 C17 H17 119.7 . .
N1 C1 Au1 174.6(4) . .
O1 C5 H5A 109.5 . .
O1 C5 H5B 109.5 . .
H5A C5 H5B 109.5 . .
O1 C5 H5C 109.5 . .
H5A C5 H5C 109.5 . .
H5B C5 H5C 109.5 . .
N4 C4 Au1 177.7(5) . .
O1 Fe4 N3 89.97(14) . .
O1 Fe4 N2 90.02(14) . .
N3 Fe4 N2 175.99(15) . .
O1 Fe4 N1 90.20(14) . .
N3 Fe4 N1 87.74(15) . .
N2 Fe4 N1 88.25(15) . .
O1 Fe4 N5 177.93(13) . .
N3 Fe4 N5 88.74(15) . .
N2 Fe4 N5 91.39(15) . .
N1 Fe4 N5 91.37(14) . .
O1 Fe4 N6 89.04(13) . 2_666
N3 Fe4 N6 91.84(15) . 2_666
N2 Fe4 N6 92.17(15) . 2_666
N1 Fe4 N6 179.13(15) . 2_666
N5 Fe4 N6 89.39(14) . 2_666
C3 N3 Fe4 175.4(4) . .
C6 N5 C10 116.5(4) . .
C6 N5 Fe4 121.6(3) . .
C10 N5 Fe4 121.8(3) . .
C2 N2 Fe4 169.4(4) . .
C1 N1 Fe4 161.0(4) . .
C5 O1 Fe4 125.2(3) . .

loop_
_geom_bond_atom_site_label_1
_geom_bond_atom_site_label_2
_geom_bond_distance
_geom_bond_site_symmetry_2
N6 C15 1.333(6) .
N6 C16 1.343(6) .
N6 Fe4 2.209(4) 2_666
C16 C17 1.378(7) .
C16 H16 0.9300 .
C14 C15 1.388(6) .
C14 C13 1.389(6) .
C14 H14 0.9300 .
C15 H15 0.9300 .
C13 C17 1.400(7) .
C13 C12 1.499(6) .
Au1 C1 1.991(5) .
Au1 C4 2.001(5) .
Au1 Au3 3.1035(11) 1_655
Au2 C2 1.986(4) .
Au2 C2 1.986(5) 2_866
Au3 C3 1.980(5) 2_675
Au3 C3 1.980(5) .
Au3 Au1 3.1035(11) 1_455
Au3 Au1 3.1035(11) 2_775
C3 N3 1.154(6) .
C9 C10 1.387(7) .
C9 C8 1.391(6) .
C9 H9 0.9300 .
C10 N5 1.356(6) .
C10 H10 0.9300 .
C8 C7 1.402(6) .
C8 C11 1.506(6) .
C6 N5 1.337(6) .
C6 C7 1.371(7) .
C6 H6 0.9300 .
C7 H7 0.9300 .
C2 N2 1.142(6) .
C12 C11 1.525(6) .
C12 H12A 0.9700 .
C12 H12B 0.9700 .
C11 H11A 0.9700 .
C11 H11B 0.9700 .
C17 H17 0.9300 .
C1 N1 1.140(6) .
C5 O1 1.427(5) .
C5 H5A 0.9600 .
C5 H5B 0.9600 .
C5 H5C 0.9600 .
C4 N4 1.130(7) .
Fe4 O1 2.117(3) .
Fe4 N3 2.152(4) .
Fe4 N2 2.153(4) .
Fe4 N1 2.184(4) .
Fe4 N5 2.200(4) .
Fe4 N6 2.209(4) 2_666

loop_
_geom_torsion_atom_site_label_1
_geom_torsion_atom_site_label_2
_geom_torsion_atom_site_label_3
_geom_torsion_atom_site_label_4
_geom_torsion
_geom_torsion_site_symmetry_1
C15 N6 C16 C17 -0.4(7) .
Fe4 N6 C16 C17 -179.3(4) 2_666
C16 N6 C15 C14 0.7(7) .
Fe4 N6 C15 C14 179.6(3) 2_666
C13 C14 C15 N6 -1.7(7) .
C15 C14 C13 C17 2.2(6) .
C15 C14 C13 C12 -176.5(4) .
C3 Au3 C3 N3 86(22) 2_675
Au1 Au3 C3 N3 121(23) 1_455
Au1 Au3 C3 N3 -59(23) 2_775
C8 C9 C10 N5 -1.4(7) .
C10 C9 C8 C7 0.4(7) .
C10 C9 C8 C11 179.9(4) .
N5 C6 C7 C8 -0.7(8) .
C9 C8 C7 C6 0.6(7) .
C11 C8 C7 C6 -178.9(4) .
C2 Au2 C2 N2 -7(16) 2_866
C14 C13 C12 C11 -19.5(6) .
C17 C13 C12 C11 161.8(4) .
C9 C8 C11 C12 118.0(5) .
C7 C8 C11 C12 -62.5(6) .
C13 C12 C11 C8 -68.3(5) .
N6 C16 C17 C13 1.0(8) .
C14 C13 C17 C16 -1.8(7) .
C12 C13 C17 C16 176.9(4) .
C4 Au1 C1 N1 61(6) .
Au3 Au1 C1 N1 -93(5) 1_655
C1 Au1 C4 N4 20(13) .
Au3 Au1 C4 N4 174(12) 1_655
Au3 C3 N3 Fe4 63(24) .
O1 Fe4 N3 C3 7(4) .
N2 Fe4 N3 C3 96(5) .
N1 Fe4 N3 C3 97(4) .
N5 Fe4 N3 C3 -172(4) .
N6 Fe4 N3 C3 -83(4) 2_666
C7 C6 N5 C10 -0.3(7) .
C7 C6 N5 Fe4 176.2(4) .
C9 C10 N5 C6 1.3(7) .
C9 C10 N5 Fe4 -175.2(4) .
O1 Fe4 N5 C6 163(4) .
N3 Fe4 N5 C6 -145.5(4) .
N2 Fe4 N5 C6 30.5(4) .
N1 Fe4 N5 C6 -57.8(4) .
N6 Fe4 N5 C6 122.6(4) 2_666
O1 Fe4 N5 C10 -21(4) .
N3 Fe4 N5 C10 30.7(4) .
N2 Fe4 N5 C10 -153.3(4) .
N1 Fe4 N5 C10 118.4(4) .
N6 Fe4 N5 C10 -61.1(4) 2_666
Au2 C2 N2 Fe4 31(8) .
O1 Fe4 N2 C2 102(2) .
N3 Fe4 N2 C2 12(4) .
N1 Fe4 N2 C2 12(2) .
N5 Fe4 N2 C2 -80(2) .
N6 Fe4 N2 C2 -169(2) 2_666
Au1 C1 N1 Fe4 30(5) .
O1 Fe4 N1 C1 56.3(12) .
N3 Fe4 N1 C1 -33.6(12) .
N2 Fe4 N1 C1 146.3(12) .
N5 Fe4 N1 C1 -122.3(12) .
N6 Fe4 N1 C1 28(11) 2_666
N3 Fe4 O1 C5 36.6(3) .
N2 Fe4 O1 C5 -139.4(3) .
N1 Fe4 O1 C5 -51.1(4) .
N5 Fe4 O1 C5 88(4) .
N6 Fe4 O1 C5 128.4(3) 2_666
